data_7130397
loop_
_publ_author_name
'Li, Dong-Yang'
'Sun, Yu-Ming'
'Xu, Zi-Yan'
'Xiao, Pan-Chao'
'Song, Jun-Hua'
'Lei, Xiao-Wu'
'Chen, Guang'
'Yue, Cheng-Yang'

_publ_section_title
;
 0D hybrid indium halides with highly efficient intrinsic broadband light
 emissions
;
_journal_name_full 'Chemical Communications'
_journal_paper_doi 10.1039/D2CC02148J
_journal_year 2022
_chemical_formula_moiety 'Br6 In, Br, 2(C6 H16 N2), 2(H2 O)'
_chemical_formula_sum 'C12 H36 Br7 In N4 O2'
_chemical_formula_weight 942.64
_chemical_properties_physical Light-sensitive
_space_group_crystal_system orthorhombic
_space_group_IT_number 18
_space_group_name_Hall 'P 2 2ab'
_space_group_name_H-M_alt 'P 21 21 2'
_atom_sites_solution_hydrogens mixed
_audit_creation_date 2022-04-06
_audit_creation_method
;
Olex2 1.5
(compiled 2021.12.09 svn.r5202d8cf for OlexSys, GUI svn.r6439)
;
_audit_update_record
;
2022-04-12 deposited with the CCDC.	2022-07-08 downloaded from the CCDC.
;
_cell_angle_alpha 90
_cell_angle_beta 90
_cell_angle_gamma 90
_cell_formula_units_Z 2
_cell_length_a 11.7222(10)
_cell_length_b 12.5328(11)
_cell_length_c 9.6047(8)
_cell_measurement_reflns_used 6316
_cell_measurement_temperature 296(2)
_cell_measurement_theta_max 27.40
_cell_measurement_theta_min 2.38
_cell_volume 1411.0(2)
_computing_molecular_graphics 'Olex2 1.5 (Dolomanov et al., 2009)'
_computing_publication_material 'Olex2 1.5 (Dolomanov et al., 2009)'
_computing_structure_refinement 'XL (Sheldrick, 2008)'
_computing_structure_solution 'SIR2004 (Burla et al.,  2007)'
_diffrn_ambient_temperature 296.15
_diffrn_measured_fraction_theta_full 0.998
_diffrn_measured_fraction_theta_max 0.996
_diffrn_measurement_device_type 'Bruker APEX-II CCD'
_diffrn_measurement_method '\f and \w scans'
_diffrn_radiation_type MoK\a
_diffrn_radiation_wavelength 0.71073
_diffrn_reflns_av_R_equivalents 0.0583
_diffrn_reflns_av_unetI/netI 0.0531
_diffrn_reflns_Laue_measured_fraction_full 0.998
_diffrn_reflns_Laue_measured_fraction_max 0.996
_diffrn_reflns_limit_h_max 15
_diffrn_reflns_limit_h_min -15
_diffrn_reflns_limit_k_max 16
_diffrn_reflns_limit_k_min -16
_diffrn_reflns_limit_l_max 12
_diffrn_reflns_limit_l_min -12
_diffrn_reflns_number 16742
_diffrn_reflns_point_group_measured_fraction_full 0.999
_diffrn_reflns_point_group_measured_fraction_max 0.997
_diffrn_reflns_theta_full 25.242
_diffrn_reflns_theta_max 27.708
_diffrn_reflns_theta_min 2.120
_diffrn_standards_number 0
_exptl_absorpt_coefficient_mu 10.763
_exptl_absorpt_correction_type none
_exptl_crystal_colour colourless
_exptl_crystal_colour_primary colourless
_exptl_crystal_density_diffrn 2.219
_exptl_crystal_description block
_exptl_crystal_F_000 892
_exptl_crystal_preparation Luminescent
_exptl_crystal_size_max 0.12
_exptl_crystal_size_mid 0.11
_exptl_crystal_size_min 0.1
_refine_diff_density_max 0.700
_refine_diff_density_min -0.594
_refine_diff_density_rms 0.098
_refine_ls_abs_structure_details
;
 Refined as an inversion twin.
;
_refine_ls_abs_structure_Flack 0.034(13)
_refine_ls_extinction_method none
_refine_ls_goodness_of_fit_ref 0.950
_refine_ls_hydrogen_treatment constr
_refine_ls_matrix_type full
_refine_ls_number_parameters 123
_refine_ls_number_reflns 3306
_refine_ls_number_restraints 1
_refine_ls_restrained_S_all 0.950
_refine_ls_R_factor_all 0.0361
_refine_ls_R_factor_gt 0.0272
_refine_ls_shift/su_max 0.000
_refine_ls_shift/su_mean 0.000
_refine_ls_structure_factor_coef Fsqd
_refine_ls_weighting_details 'w=1/[\s^2^(Fo^2^)] where P=(Fo^2^+2Fc^2^)/3'
_refine_ls_weighting_scheme calc
_refine_ls_wR_factor_gt 0.0525
_refine_ls_wR_factor_ref 0.0544
_reflns_Friedel_coverage 0.742
_reflns_Friedel_fraction_full 1.000
_reflns_Friedel_fraction_max 0.998
_reflns_number_gt 2827
_reflns_number_total 3306
_reflns_threshold_expression 'I > 2\s(I)'
_cod_data_source_file d2cc02148j2.cif
_cod_data_source_block 1
_cod_database_code 7130397
_shelx_shelxl_version_number 2014/7
_shelx_space_group_comment
;
The symmetry employed for this shelxl refinement is uniquely defined
by the following loop, which should always be used as a source of
symmetry information in preference to the above space-group names.
They are only intended as comments.
;
_shelx_estimated_absorpt_t_max 0.412
_shelx_estimated_absorpt_t_min 0.358
_olex2_refinement_description
;
1. Twinned data refinement
 Scales: 0.96601
 0.03399
2. Restrained distances
 H2E-H2_$1
 2.1 with sigma of 0.01
3.a Free rotating group:
 O2(H2D,H2E)
3.b Ternary CH refined with riding coordinates:
 N2(H2), N1(H1)
3.c Secondary CH2 refined with riding coordinates:
 C6(H6A,H6B), C5(H5A,H5B), C4(H4A,H4B), C3(H3A,H3B)
3.d Me refined with riding coordinates:
 C2(H2A,H2B,H2C), C1(H1A,H1B,H1C)
;
_olex2_submission_special_instructions 'No special instructions were received'

loop_
_space_group_symop_operation_xyz
'x, y, z'
'-x, -y, z'
'-x+1/2, y+1/2, -z'
'x+1/2, -y+1/2, -z'

loop_
_atom_site_label
_atom_site_type_symbol
_atom_site_fract_x
_atom_site_fract_y
_atom_site_fract_z
_atom_site_U_iso_or_equiv
_atom_site_adp_type
_atom_site_occupancy
_atom_site_site_symmetry_order
_atom_site_calc_flag
_atom_site_refinement_flags_posn
_atom_site_refinement_flags_adp
_atom_site_refinement_flags_occupancy
_atom_site_disorder_assembly
_atom_site_disorder_group
In1 In 0.0000 0.5000 0.33617(5) 0.02537(12) Uani 1 2 d S T P . .
Br4 Br 0.15570(5) 0.46090(5) 0.53842(6) 0.03488(16) Uani 1 1 d . . . . .
Br3 Br 0.04035(5) 0.71277(5) 0.34502(6) 0.03653(15) Uani 1 1 d . . . . .
Br2 Br 0.15660(5) 0.47016(5) 0.14402(6) 0.04131(17) Uani 1 1 d . . . . .
Br1 Br 0.5000 0.5000 0.00533(9) 0.0435(2) Uani 1 2 d S T P . .
N2 N 0.3251(4) 0.2060(4) 0.1759(5) 0.0325(11) Uani 1 1 d . . . . .
H2 H 0.3235 0.2607 0.1029 0.039 Uiso 1 1 calc DR . . . .
N1 N 0.5299(4) 0.2742(4) 0.3197(4) 0.0315(11) Uani 1 1 d . . . . .
H1 H 0.5296 0.2196 0.3928 0.038 Uiso 1 1 calc R . . . .
C6 C 0.4212(5) 0.3342(4) 0.3302(7) 0.0335(13) Uani 1 1 d . . . . .
H6A H 0.4190 0.3888 0.2587 0.040 Uiso 1 1 calc R . . . .
H6B H 0.4170 0.3692 0.4201 0.040 Uiso 1 1 calc R . . . .
C5 C 0.5361(5) 0.2181(5) 0.1826(5) 0.0340(13) Uani 1 1 d . . . . .
H5A H 0.6058 0.1765 0.1781 0.041 Uiso 1 1 calc R . . . .
H5B H 0.5380 0.2703 0.1081 0.041 Uiso 1 1 calc R . . . .
C4 C 0.4351(5) 0.1457(4) 0.1631(7) 0.0375(13) Uani 1 1 d . . . . .
H4A H 0.4392 0.1126 0.0719 0.045 Uiso 1 1 calc R . . . .
H4B H 0.4372 0.0895 0.2325 0.045 Uiso 1 1 calc R . . . .
O2 O 0.3168(4) 0.3126(4) 0.9241(4) 0.0542(13) Uani 1 1 d . . . . .
H2D H 0.3628 0.2882 0.8636 0.081 Uiso 1 1 d G . . . .
H2E H 0.3359 0.3760 0.9453 0.081 Uiso 1 1 d DG . . . .
C3 C 0.3207(5) 0.2609(4) 0.3132(5) 0.0305(14) Uani 1 1 d . . . . .
H3A H 0.3209 0.2082 0.3872 0.037 Uiso 1 1 calc R . . . .
H3B H 0.2506 0.3017 0.3202 0.037 Uiso 1 1 calc R . . . .
C2 C 0.6317(5) 0.3448(5) 0.3440(8) 0.0519(17) Uani 1 1 d . . . . .
H2A H 0.7003 0.3032 0.3364 0.078 Uiso 1 1 calc R . . . .
H2B H 0.6328 0.4007 0.2757 0.078 Uiso 1 1 calc R . . . .
H2C H 0.6272 0.3755 0.4354 0.078 Uiso 1 1 calc R . . . .
C1 C 0.2244(5) 0.1353(5) 0.1562(8) 0.0482(16) Uani 1 1 d . . . . .
H1A H 0.2293 0.1009 0.0671 0.072 Uiso 1 1 calc R . . . .
H1B H 0.2232 0.0822 0.2283 0.072 Uiso 1 1 calc R . . . .
H1C H 0.1559 0.1770 0.1606 0.072 Uiso 1 1 calc R . . . .

loop_
_atom_site_aniso_label
_atom_site_aniso_U_11
_atom_site_aniso_U_22
_atom_site_aniso_U_33
_atom_site_aniso_U_23
_atom_site_aniso_U_13
_atom_site_aniso_U_12
In1 0.0254(3) 0.0270(3) 0.0237(2) 0.000 0.000 0.0024(2)
Br4 0.0328(3) 0.0387(3) 0.0332(3) -0.0006(2) -0.0073(3) 0.0021(3)
Br3 0.0441(4) 0.0297(3) 0.0358(3) 0.0021(3) 0.0026(3) -0.0034(3)
Br2 0.0377(3) 0.0531(4) 0.0331(3) 0.0086(3) 0.0120(3) 0.0124(3)
Br1 0.0379(5) 0.0423(5) 0.0503(5) 0.000 0.000 0.0062(5)
N2 0.028(3) 0.038(3) 0.031(2) -0.001(2) -0.003(2) 0.001(2)
N1 0.031(3) 0.034(3) 0.030(3) 0.005(2) -0.002(2) -0.004(2)
C6 0.037(3) 0.029(3) 0.035(3) 0.000(3) -0.003(3) 0.000(3)
C5 0.030(3) 0.038(3) 0.034(3) 0.005(3) 0.005(2) 0.004(3)
C4 0.032(3) 0.038(3) 0.042(3) -0.003(3) 0.008(3) 0.008(3)
O2 0.059(3) 0.065(3) 0.038(3) -0.007(2) 0.008(2) 0.002(3)
C3 0.030(3) 0.033(3) 0.029(3) -0.001(2) 0.000(2) 0.006(2)
C2 0.037(4) 0.057(4) 0.062(4) 0.001(4) -0.009(4) -0.017(3)
C1 0.033(4) 0.056(4) 0.056(4) -0.010(4) -0.005(4) -0.012(3)

loop_
_atom_type_symbol
_atom_type_description
_atom_type_scat_dispersion_real
_atom_type_scat_dispersion_imag
_atom_type_scat_source
C C 0.0033 0.0016 'International Tables Vol C Tables 4.2.6.8 and 6.1.1.4'
H H 0.0000 0.0000 'International Tables Vol C Tables 4.2.6.8 and 6.1.1.4'
Br Br -0.2901 2.4595 'International Tables Vol C Tables 4.2.6.8 and 6.1.1.4'
In In -0.7276 1.3100 'International Tables Vol C Tables 4.2.6.8 and 6.1.1.4'
N N 0.0061 0.0033 'International Tables Vol C Tables 4.2.6.8 and 6.1.1.4'
O O 0.0106 0.0060 'International Tables Vol C Tables 4.2.6.8 and 6.1.1.4'

loop_
_geom_angle_atom_site_label_1
_geom_angle_atom_site_label_2
_geom_angle_atom_site_label_3
_geom_angle
_geom_angle_site_symmetry_1
_geom_angle_site_symmetry_3
_geom_angle_publ_flag
Br4 In1 Br4 88.42(3) . 2_565 ?
Br3 In1 Br4 92.17(2) 2_565 2_565 ?
Br3 In1 Br4 85.245(19) . 2_565 ?
Br3 In1 Br4 85.245(19) 2_565 . ?
Br3 In1 Br4 92.17(2) . . ?
Br3 In1 Br3 176.41(3) 2_565 . ?
Br2 In1 Br4 177.24(2) 2_565 . ?
Br2 In1 Br4 90.412(19) 2_565 2_565 ?
Br2 In1 Br4 90.412(19) . . ?
Br2 In1 Br4 177.24(2) . 2_565 ?
Br2 In1 Br3 90.22(2) 2_565 . ?
Br2 In1 Br3 92.30(2) 2_565 2_565 ?
Br2 In1 Br3 90.22(2) . 2_565 ?
Br2 In1 Br3 92.30(2) . . ?
Br2 In1 Br2 90.86(3) . 2_565 ?
C4 N2 H2 108.1 . . ?
C3 N2 H2 108.1 . . ?
C3 N2 C4 109.6(4) . . ?
C1 N2 H2 108.1 . . ?
C1 N2 C4 111.8(4) . . ?
C1 N2 C3 111.1(5) . . ?
C6 N1 H1 107.6 . . ?
C6 N1 C5 109.9(4) . . ?
C6 N1 C2 111.9(4) . . ?
C5 N1 H1 107.6 . . ?
C5 N1 C2 112.0(5) . . ?
C2 N1 H1 107.6 . . ?
N1 C6 H6A 109.5 . . ?
N1 C6 H6B 109.5 . . ?
N1 C6 C3 110.9(4) . . ?
H6A C6 H6B 108.0 . . ?
C3 C6 H6A 109.5 . . ?
C3 C6 H6B 109.5 . . ?
N1 C5 H5A 109.5 . . ?
N1 C5 H5B 109.5 . . ?
N1 C5 C4 110.8(4) . . ?
H5A C5 H5B 108.1 . . ?
C4 C5 H5A 109.5 . . ?
C4 C5 H5B 109.5 . . ?
N2 C4 C5 111.3(4) . . ?
N2 C4 H4A 109.4 . . ?
N2 C4 H4B 109.4 . . ?
C5 C4 H4A 109.4 . . ?
C5 C4 H4B 109.4 . . ?
H4A C4 H4B 108.0 . . ?
H2D O2 H2E 109.5 . . ?
N2 C3 C6 110.6(5) . . ?
N2 C3 H3A 109.5 . . ?
N2 C3 H3B 109.5 . . ?
C6 C3 H3A 109.5 . . ?
C6 C3 H3B 109.5 . . ?
H3A C3 H3B 108.1 . . ?
N1 C2 H2A 109.5 . . ?
N1 C2 H2B 109.5 . . ?
N1 C2 H2C 109.5 . . ?
H2A C2 H2B 109.5 . . ?
H2A C2 H2C 109.5 . . ?
H2B C2 H2C 109.5 . . ?
N2 C1 H1A 109.5 . . ?
N2 C1 H1B 109.5 . . ?
N2 C1 H1C 109.5 . . ?
H1A C1 H1B 109.5 . . ?
H1A C1 H1C 109.5 . . ?
H1B C1 H1C 109.5 . . ?

loop_
_geom_bond_atom_site_label_1
_geom_bond_atom_site_label_2
_geom_bond_distance
_geom_bond_site_symmetry_2
_geom_bond_publ_flag
In1 Br4 2.7102(7) 2_565 ?
In1 Br4 2.7102(7) . ?
In1 Br3 2.7096(6) 2_565 ?
In1 Br3 2.7096(6) . ?
In1 Br2 2.6298(7) 2_565 ?
In1 Br2 2.6298(7) . ?
N2 H2 0.9800 . ?
N2 C4 1.500(7) . ?
N2 C3 1.489(6) . ?
N2 C1 1.488(7) . ?
N1 H1 0.9800 . ?
N1 C6 1.483(7) . ?
N1 C5 1.495(7) . ?
N1 C2 1.504(7) . ?
C6 H6A 0.9700 . ?
C6 H6B 0.9700 . ?
C6 C3 1.502(8) . ?
C5 H5A 0.9700 . ?
C5 H5B 0.9700 . ?
C5 C4 1.504(8) . ?
C4 H4A 0.9700 . ?
C4 H4B 0.9700 . ?
O2 H2D 0.8498 . ?
O2 H2E 0.8503 . ?
C3 H3A 0.9700 . ?
C3 H3B 0.9700 . ?
C2 H2A 0.9600 . ?
C2 H2B 0.9600 . ?
C2 H2C 0.9600 . ?
C1 H1A 0.9600 . ?
C1 H1B 0.9600 . ?
C1 H1C 0.9600 . ?

loop_
_geom_torsion_atom_site_label_1
_geom_torsion_atom_site_label_2
_geom_torsion_atom_site_label_3
_geom_torsion_atom_site_label_4
_geom_torsion
_geom_torsion_site_symmetry_1
_geom_torsion_site_symmetry_2
_geom_torsion_site_symmetry_3
_geom_torsion_site_symmetry_4
_geom_torsion_publ_flag
N1 C6 C3 N2 -59.1(6) . . . . ?
N1 C5 C4 N2 56.6(7) . . . . ?
C6 N1 C5 C4 -56.6(6) . . . . ?
C5 N1 C6 C3 58.0(6) . . . . ?
C4 N2 C3 C6 57.4(6) . . . . ?
C3 N2 C4 C5 -56.6(6) . . . . ?
C2 N1 C6 C3 -177.0(5) . . . . ?
C2 N1 C5 C4 178.3(5) . . . . ?
C1 N2 C4 C5 179.8(6) . . . . ?
C1 N2 C3 C6 -178.6(5) . . . . ?

loop_
_twin_individual_id
_twin_individual_mass_fraction_refined
1 0.96601
2 0.03399

loop_
_smtbx_masks_void_nr
_smtbx_masks_void_average_x
_smtbx_masks_void_average_y
_smtbx_masks_void_average_z
_smtbx_masks_void_volume
_smtbx_masks_void_count_electrons
_smtbx_masks_void_content
1 0.000 0.000 0.355 35.0 11.7 ?
2 0.500 0.500 0.645 35.0 10.9 ?
